data_7216935
loop_
_publ_author_name
'Apel, Sylke'
'Nitsche, Silke'
'Beketov, Kayrat'
'Seichter, Wilhelm'
'Seidel, J.'
'Weber, Edwin'

_publ_section_title
;
 4,4&#x2032;-(Fluorene-9,9-diyl)diphenol: a new versatile building block
 for clathrate type and macrocyclic host--guest inclusion
;
_journal_issue 7
_journal_name_full 'Journal of the Chemical Society, Perkin Transactions 2'
_journal_page_first 1212
_journal_paper_doi 10.1039/b008451o
_journal_year 2001
_chemical_formula_sum 'C77.5 H66 N O8.5'
_chemical_formula_weight 1147.31
_space_group_IT_number 14
_symmetry_cell_setting monoclinic
_symmetry_space_group_name_Hall '-P 2yn'
_symmetry_space_group_name_H-M 'P 1 21/n 1'
_atom_sites_solution_hydrogens geom
_atom_sites_solution_primary direct
_atom_sites_solution_secondary difmap
_cell_angle_alpha 90.00
_cell_angle_beta 90.14(2)
_cell_angle_gamma 90.00
_cell_formula_units_Z 2
_cell_length_a 12.815(3)
_cell_length_b 10.963(3)
_cell_length_c 21.673(4)
_cell_measurement_reflns_used 25
_cell_measurement_temperature 183(2)
_cell_measurement_theta_max 10.502
_cell_measurement_theta_min 5.961
_cell_volume 3044.8(12)
_computing_cell_refinement 'CAD4 software'
_computing_data_collection 'CAD4 software'
_computing_data_reduction Helena
_computing_molecular_graphics PLATON
_computing_publication_material PLATON
_computing_structure_refinement 'SHELXL-93 (Sheldrick, 1993)'
_computing_structure_solution 'SHELXS-86 (Sheldrick, 1990)'
_diffrn_ambient_temperature 183(2)
_diffrn_measurement_device 'CAD4 (Enraf-Nonius)'
_diffrn_measurement_method /w--2/q
_diffrn_radiation_monochromator graphite
_diffrn_radiation_source 'fine-focus sealed tube'
_diffrn_radiation_type MoK\a
_diffrn_radiation_wavelength 0.71073
_diffrn_reflns_av_R_equivalents 0.0593
_diffrn_reflns_av_sigmaI/netI 0.1133
_diffrn_reflns_limit_h_max 14
_diffrn_reflns_limit_h_min 0
_diffrn_reflns_limit_k_max 13
_diffrn_reflns_limit_k_min 0
_diffrn_reflns_limit_l_max 27
_diffrn_reflns_limit_l_min -27
_diffrn_reflns_number 6797
_diffrn_reflns_theta_max 27.03
_diffrn_reflns_theta_min 1.84
_diffrn_standards_interval_count 250
_diffrn_standards_interval_time 3600
_diffrn_standards_number 3
_exptl_absorpt_coefficient_mu 0.081
_exptl_crystal_colour colourless
_exptl_crystal_density_diffrn 1.251
_exptl_crystal_F_000 1212
_exptl_crystal_size_max 0.50
_exptl_crystal_size_mid 0.50
_exptl_crystal_size_min 0.45
_refine_diff_density_max 1.046
_refine_diff_density_min -0.508
_refine_diff_density_rms 0.140
_refine_ls_extinction_coef 0.0115(30)
_refine_ls_extinction_expression Fc^*^=kFc[1+0.001xFc^2^\l^3^/sin(2\q)]^-1/4^
_refine_ls_extinction_method SHELXL
_refine_ls_goodness_of_fit_all 1.071
_refine_ls_goodness_of_fit_obs 1.241
_refine_ls_matrix_type full
_refine_ls_number_parameters 395
_refine_ls_number_reflns 5146
_refine_ls_number_restraints 16
_refine_ls_restrained_S_all 1.137
_refine_ls_restrained_S_obs 1.238
_refine_ls_R_factor_all 0.2204
_refine_ls_R_factor_obs 0.1124
_refine_ls_shift/esd_max 0.057
_refine_ls_shift/esd_mean 0.003
_refine_ls_structure_factor_coef Fsqd
_refine_ls_weighting_details 'w=1/[\s^2^(Fo^2^)+(0.2270P)^2^+0.0000P] where P=(Fo^2^+2Fc^2^)/3'
_refine_ls_weighting_scheme calc
_refine_ls_wR_factor_all 0.3999
_refine_ls_wR_factor_obs 0.3045
_reflns_number_observed 3200
_reflns_number_total 6502
_reflns_observed_criterion >2sigma(I)
_cod_data_source_file b008451o.txt
_cod_data_source_block 3
_cod_depositor_comments
;
The following automatic conversions were performed:

'_refine_ls_weighting_scheme' value 'calc
w=1/[\s^2^(Fo^2^)+(0.2270P)^2^+0.0000P] where P=(Fo^2^+2Fc^2^)/3' was
changed to 'calc'. New tag '_refine_ls_weighting_details' was
created. The value of the new tag was set to
'w=1/[\s^2^(Fo^2^)+(0.2270P)^2^+0.0000P] where P=(Fo^2^+2Fc^2^)/3'.

Automatic conversion script
Id: cif_fix_values 3143 2015-03-26 13:38:13Z robertas 
;
_cod_original_sg_symbol_H-M P21/n
_cod_original_formula_sum 'C77.50 H66 N O8.50'
_cod_database_code 7216935

loop_
_symmetry_equiv_pos_as_xyz
'x, y, z'
'-x+1/2, y+1/2, -z+1/2'
'-x, -y, -z'
'x-1/2, -y-1/2, z-1/2'

loop_
_atom_site_aniso_label
_atom_site_aniso_U_11
_atom_site_aniso_U_22
_atom_site_aniso_U_33
_atom_site_aniso_U_23
_atom_site_aniso_U_13
_atom_site_aniso_U_12
O2 0.032(2) 0.046(2) 0.027(2) -0.002(2) -0.001(2) 0.007(2)
O28 0.070(3) 0.026(2) 0.040(2) -0.010(2) 0.013(2) -0.011(2)
O32 0.035(2) 0.027(2) 0.048(2) 0.000(2) 0.003(2) 0.002(2)
O37 0.102(4) 0.025(2) 0.052(3) -0.005(2) -0.033(3) 0.003(2)
C1 0.025(3) 0.048(4) 0.034(3) 0.005(3) 0.004(2) 0.000(3)
C3 0.038(3) 0.026(3) 0.028(3) 0.002(2) -0.001(2) 0.007(2)
C4 0.038(3) 0.026(3) 0.023(2) -0.004(2) -0.002(2) 0.009(2)
C5 0.023(3) 0.025(3) 0.030(3) -0.003(2) -0.006(2) 0.000(2)
C6 0.031(3) 0.022(2) 0.025(2) 0.002(2) -0.002(2) 0.004(2)
C7 0.032(3) 0.039(3) 0.028(3) -0.009(2) -0.001(2) 0.006(2)
C8 0.031(3) 0.041(3) 0.035(3) -0.007(2) -0.008(2) 0.005(3)
C9 0.030(3) 0.025(3) 0.022(2) -0.003(2) -0.001(2) 0.002(2)
C10 0.028(3) 0.025(3) 0.026(2) -0.001(2) 0.000(2) 0.005(2)
C11 0.027(3) 0.025(3) 0.037(3) -0.003(2) 0.001(2) 0.003(2)
C12 0.040(3) 0.043(3) 0.033(3) -0.006(3) 0.003(2) -0.002(3)
C13 0.034(3) 0.061(4) 0.039(3) -0.003(3) -0.010(3) 0.004(3)
C14 0.034(3) 0.055(4) 0.029(3) 0.005(3) -0.001(2) 0.007(3)
C15 0.033(3) 0.035(3) 0.031(3) 0.000(2) 0.007(2) 0.005(2)
C16 0.038(3) 0.021(2) 0.027(2) -0.004(2) 0.004(2) 0.002(2)
C17 0.032(3) 0.030(3) 0.030(3) -0.006(2) 0.007(2) 0.004(2)
C18 0.038(3) 0.029(3) 0.045(3) -0.004(2) 0.005(3) -0.004(3)
C19 0.060(4) 0.025(3) 0.040(3) 0.006(2) 0.009(3) -0.004(3)
C20 0.050(4) 0.034(3) 0.038(3) 0.004(2) 0.005(3) 0.008(3)
C21 0.047(3) 0.027(3) 0.034(3) 0.000(2) -0.001(2) 0.001(3)
C22 0.035(3) 0.023(2) 0.022(2) -0.002(2) -0.003(2) 0.000(2)
C23 0.031(3) 0.033(3) 0.020(2) 0.000(2) -0.001(2) -0.001(2)
C24 0.037(3) 0.020(3) 0.034(3) 0.000(2) -0.003(2) -0.004(2)
C25 0.046(3) 0.022(3) 0.021(2) -0.002(2) -0.005(2) 0.004(2)
C26 0.054(4) 0.029(3) 0.025(3) -0.002(2) 0.008(2) -0.005(3)
C27 0.043(3) 0.024(3) 0.033(3) -0.002(2) 0.002(2) -0.004(2)
C29 0.049(4) 0.032(3) 0.032(3) -0.007(2) -0.004(3) 0.007(3)
C30 0.033(3) 0.029(3) 0.032(3) -0.009(2) 0.006(2) 0.004(2)
C31 0.026(3) 0.024(3) 0.034(3) -0.002(2) 0.004(2) 0.005(2)
C33 0.049(4) 0.035(3) 0.054(4) 0.008(3) -0.005(3) -0.003(3)
C34 0.027(3) 0.031(3) 0.032(3) 0.002(2) 0.000(2) 0.003(2)
C35 0.034(3) 0.033(3) 0.034(3) -0.004(2) -0.008(2) 0.001(2)
C36 0.047(3) 0.024(3) 0.034(3) -0.004(2) -0.006(2) 0.002(3)
C38 0.117(7) 0.029(3) 0.049(4) 0.006(3) -0.013(4) 0.007(4)
C39 0.041(3) 0.029(3) 0.033(3) 0.001(2) -0.003(2) 0.004(2)

loop_
_atom_site_label
_atom_site_type_symbol
_atom_site_fract_x
_atom_site_fract_y
_atom_site_fract_z
_atom_site_U_iso_or_equiv
_atom_site_thermal_displace_type
_atom_site_occupancy
_atom_site_calc_flag
_atom_site_refinement_flags
_atom_site_disorder_group
O2 O 0.1450(3) 0.7143(4) 0.2351(2) 0.0350(9) Uani 1 d . .
O28 O -0.3121(4) 1.2122(4) 0.4848(2) 0.0452(11) Uani 1 d . .
O32 O -0.3175(3) 1.1104(3) 0.6306(2) 0.0368(9) Uani 1 d . .
O37 O -0.2913(4) 1.6121(4) 0.6299(2) 0.0599(15) Uani 1 d . .
C1 C 0.2329(4) 0.7706(6) 0.2636(2) 0.0356(13) Uani 1 d . .
H1A H 0.2138(4) 0.8545(6) 0.2761(2) 0.055(20) Uiso 1 calc R .
H1B H 0.2901(4) 0.7766(6) 0.2331(2) 0.031(15) Uiso 1 calc R .
C3 C 0.0497(4) 0.7417(5) 0.2599(2) 0.0308(12) Uani 1 d . .
C4 C -0.0367(4) 0.7112(5) 0.2237(2) 0.0290(12) Uani 1 d . .
H4A H -0.0275(4) 0.6735(5) 0.1841(2) 0.035 Uiso 1 d R .
C5 C -0.1361(4) 0.7351(4) 0.2456(2) 0.0260(11) Uani 1 d . .
H5A H -0.1952(4) 0.7132(4) 0.2207(2) 0.031 Uiso 1 d R .
C6 C -0.1527(4) 0.7879(4) 0.3023(2) 0.0260(11) Uani 1 d . .
C7 C -0.0673(4) 0.8172(5) 0.3373(2) 0.0329(13) Uani 1 d . .
H7A H -0.0781(4) 0.8554(5) 0.3766(2) 0.040 Uiso 1 d R .
C8 C 0.0337(4) 0.7950(5) 0.3175(2) 0.0354(13) Uani 1 d . .
H8A H 0.0921(4) 0.8151(5) 0.3433(2) 0.043 Uiso 1 d R .
C9 C -0.2652(4) 0.8014(5) 0.3270(2) 0.0258(11) Uani 1 d . .
C10 C -0.3449(4) 0.8121(5) 0.2738(2) 0.0263(11) Uani 1 d . .
C11 C -0.4104(4) 0.7092(5) 0.2724(2) 0.0299(12) Uani 1 d . .
C12 C -0.4855(5) 0.7003(6) 0.2261(3) 0.0384(14) Uani 1 d . .
H12A H -0.5288(5) 0.6290(6) 0.2239(3) 0.046 Uiso 1 d R .
C13 C -0.4990(5) 0.7938(6) 0.1851(3) 0.045(2) Uani 1 d . .
H13A H -0.5520(5) 0.7876(6) 0.1539(3) 0.054 Uiso 1 d R .
C14 C -0.4353(4) 0.8971(6) 0.1878(2) 0.0396(14) Uani 1 d . .
H14A H -0.4450(4) 0.9624(6) 0.1588(2) 0.048 Uiso 1 d R .
C15 C -0.3576(4) 0.9056(5) 0.2319(2) 0.0330(13) Uani 1 d . .
H15A H -0.3128(4) 0.9756(5) 0.2337(2) 0.040 Uiso 1 d R .
C16 C -0.2952(4) 0.6770(4) 0.3536(2) 0.0285(12) Uani 1 d . .
C17 C -0.3773(4) 0.6244(5) 0.3205(2) 0.0303(12) Uani 1 d . .
C18 C -0.4128(5) 0.5081(5) 0.3354(3) 0.0376(14) Uani 1 d . .
H18A H -0.4688(5) 0.4718(5) 0.3123(3) 0.045 Uiso 1 d R .
C19 C -0.3648(5) 0.4454(5) 0.3818(3) 0.0419(15) Uani 1 d . .
H19A H -0.3889(5) 0.3649(5) 0.3917(3) 0.050 Uiso 1 d R .
C20 C -0.2832(5) 0.4976(5) 0.4160(3) 0.0406(14) Uani 1 d . .
H20A H -0.2524(5) 0.4530(5) 0.4496(3) 0.049 Uiso 1 d R .
C21 C -0.2482(5) 0.6133(5) 0.4013(3) 0.0359(13) Uani 1 d . .
H21A H -0.1908(5) 0.6491(5) 0.4234(3) 0.043 Uiso 1 d R .
C22 C -0.2784(4) 0.9070(5) 0.3715(2) 0.0264(11) Uani 1 d . .
C23 C -0.2323(4) 1.0207(5) 0.3581(2) 0.0281(11) Uani 1 d . .
H23A H -0.1924(4) 1.0304(5) 0.3210(2) 0.034 Uiso 1 d R .
C24 C -0.2460(4) 1.1189(5) 0.3967(2) 0.0304(12) Uani 1 d . .
H24A H -0.2113(4) 1.1947(5) 0.3884(2) 0.036 Uiso 1 d R .
C25 C -0.3080(4) 1.1086(5) 0.4481(2) 0.0298(12) Uani 1 d . .
C26 C -0.3544(5) 0.9983(5) 0.4628(2) 0.0363(14) Uani 1 d . .
H26A H -0.3975(5) 0.9906(5) 0.4988(2) 0.044 Uiso 1 d R .
C27 C -0.3370(4) 0.8992(5) 0.4238(2) 0.0331(13) Uani 1 d . .
H27A H -0.3676(4) 0.8220(5) 0.4342(2) 0.040 Uiso 1 d R .
C29 C -0.3981(5) 1.2294(5) 0.5261(2) 0.0375(14) Uani 1 d . .
H29A H -0.4263(5) 1.1523(5) 0.5387(2) 0.045 Uiso 1 d R .
H29B H -0.4522(5) 1.2755(5) 0.5061(2) 0.045 Uiso 1 d R .
C30 C -0.3565(4) 1.2991(5) 0.5810(2) 0.0314(12) Uani 1 d . .
C31 C -0.3170(4) 1.2368(5) 0.6310(2) 0.0280(11) Uani 1 d . .
C33 C -0.4019(5) 1.0556(6) 0.6630(3) 0.046(2) Uani 1 d . .
H33A H -0.3956(5) 0.9685(6) 0.6602(3) 0.069 Uiso 1 d R .
H33B H -0.4005(5) 1.0797(6) 0.7055(3) 0.069 Uiso 1 d R .
H33C H -0.4665(5) 1.0809(6) 0.6446(3) 0.069 Uiso 1 d R .
C34 C -0.2715(4) 1.2985(5) 0.6804(2) 0.0300(12) Uani 1 d . .
C35 C -0.2647(4) 1.4240(5) 0.6773(2) 0.0336(13) Uani 1 d . .
H35A H -0.2317(4) 1.4679(5) 0.7103(2) 0.040 Uiso 1 d R .
C36 C -0.3036(5) 1.4880(5) 0.6273(3) 0.0350(13) Uani 1 d . .
C38 C -0.3390(7) 1.6833(6) 0.5833(3) 0.065(2) Uani 1 d . .
H38A H -0.3243(7) 1.7681(6) 0.5899(3) 0.098 Uiso 1 d R .
H38B H -0.3130(7) 1.6592(6) 0.5436(3) 0.098 Uiso 1 d R .
H38C H -0.4130(7) 1.6701(6) 0.5847(3) 0.098 Uiso 1 d R .
C39 C -0.3505(4) 1.4253(5) 0.5793(2) 0.0343(13) Uani 1 d . .
H39A H -0.3775(4) 1.4696(5) 0.5445(2) 0.041 Uiso 1 d R .
C2G C 0.0555(13) 0.2967(14) 0.4661(8) 0.152(11) Uiso 0.50 d PD 1
C3G C 0.0869(16) 0.4149(17) 0.4521(12) 0.248(22) Uiso 0.50 d PD 1
H3GA H 0.1431(16) 0.4266(17) 0.4235(12) 0.297 Uiso 0.50 d PR 1
C5G C -0.0403(16) 0.4940(13) 0.5232(11) 0.153(11) Uiso 0.50 d PD 1
H5GA H -0.0714(16) 0.5637(13) 0.5428(11) 0.184 Uiso 0.50 d PR 1
N6G N -0.0732(11) 0.3760(15) 0.5361(6) 0.137(8) Uiso 0.50 d PD 1
C7G C -0.0257(13) 0.2773(11) 0.5073(7) 0.202(8) Uiso 1 d D 1
H7GA H -0.0482(13) 0.1957(11) 0.5162(7) 0.242 Uiso 1 d R 1
C1G C 0.1074(23) 0.1854(22) 0.4338(14) 0.371(38) Uiso 0.50 d PD 1
H1GA H 0.0763(23) 0.1113(22) 0.4486(14) 0.556 Uiso 0.50 d PR 1
H1GB H 0.0985(23) 0.1906(22) 0.3899(14) 0.556 Uiso 0.50 d PR 1
H1GC H 0.1805(23) 0.1855(22) 0.4436(14) 0.556 Uiso 0.50 d PR 1
C2A C 0.0587(28) 0.8737(27) 0.4833(16) 0.067(9) Uiso 0.25 d PD 2
H2AA H 0.1244(28) 0.8586(27) 0.4635(16) 0.101 Uiso 0.25 d PR 2
H2AB H 0.0582(28) 0.8353(27) 0.5231(16) 0.101 Uiso 0.25 d PR 2
H2AC H 0.0032(28) 0.8411(27) 0.4584(16) 0.101 Uiso 0.25 d PR 2
C1A C 0.0413(22) 1.0089(29) 0.4846(12) 0.077(11) Uiso 0.25 d PD 2
O1A O 0.1088(29) 1.0597(37) 0.4560(16) 0.149(13) Uiso 0.25 d PD 2
C3A C -0.0516(26) 1.0525(38) 0.5193(17) 0.067(8) Uiso 0.25 d PD 2
H3AA H -0.0611(26) 1.1392(38) 0.5218(17) 0.101 Uiso 0.25 d PR 2
H3AB H -0.1081(26) 1.0171(38) 0.4963(17) 0.101 Uiso 0.25 d PR 2
H3AC H -0.0503(26) 1.0186(38) 0.5601(17) 0.101 Uiso 0.25 d PR 2

loop_
_atom_type_symbol
_atom_type_description
_atom_type_scat_dispersion_real
_atom_type_scat_dispersion_imag
_atom_type_scat_source
C C 0.0033 0.0016 'International Tables Vol C Tables 4.2.6.8 and 6.1.1.4'
H H 0.0000 0.0000 'International Tables Vol C Tables 4.2.6.8 and 6.1.1.4'
N N 0.0061 0.0033 'International Tables Vol C Tables 4.2.6.8 and 6.1.1.4'
O O 0.0106 0.0060 'International Tables Vol C Tables 4.2.6.8 and 6.1.1.4'

loop_
_geom_angle_atom_site_label_1
_geom_angle_atom_site_label_2
_geom_angle_atom_site_label_3
_geom_angle
_geom_angle_site_symmetry_1
_geom_angle_site_symmetry_3
C3 O2 C1 116.1(4) . .
C25 O28 C29 119.7(4) . .
C31 O32 C33 115.0(4) . .
C36 O37 C38 118.1(5) . .
O2 C1 C34 112.8(5) . 3_576
O2 C3 C8 125.3(5) . .
O2 C3 C4 115.7(4) . .
C8 C3 C4 119.0(5) . .
C5 C4 C3 119.4(5) . .
C6 C5 C4 122.0(5) . .
C7 C6 C5 117.9(5) . .
C7 C6 C9 122.2(4) . .
C5 C6 C9 119.7(4) . .
C6 C7 C8 122.3(5) . .
C7 C8 C3 119.4(5) . .
C22 C9 C16 114.3(4) . .
C22 C9 C10 110.0(4) . .
C16 C9 C10 100.6(4) . .
C22 C9 C6 113.5(4) . .
C16 C9 C6 106.3(4) . .
C10 C9 C6 111.5(4) . .
C15 C10 C11 120.9(5) . .
C15 C10 C9 128.7(5) . .
C11 C10 C9 110.4(4) . .
C12 C11 C10 118.8(5) . .
C12 C11 C17 132.1(5) . .
C10 C11 C17 108.9(5) . .
C13 C12 C11 120.2(6) . .
C12 C13 C14 120.5(6) . .
C15 C14 C13 120.2(6) . .
C10 C15 C14 119.3(6) . .
C21 C16 C17 120.2(5) . .
C21 C16 C9 128.5(5) . .
C17 C16 C9 111.2(5) . .
C18 C17 C16 120.3(5) . .
C18 C17 C11 130.9(5) . .
C16 C17 C11 108.8(5) . .
C19 C18 C17 119.0(6) . .
C18 C19 C20 121.3(5) . .
C21 C20 C19 119.6(6) . .
C20 C21 C16 119.6(6) . .
C27 C22 C23 117.3(4) . .
C27 C22 C9 122.9(5) . .
C23 C22 C9 119.7(4) . .
C24 C23 C22 120.8(4) . .
C23 C24 C25 120.3(5) . .
C24 C25 C26 120.5(5) . .
C24 C25 O28 114.8(5) . .
C26 C25 O28 124.4(5) . .
C25 C26 C27 118.1(5) . .
C22 C27 C26 123.0(5) . .
O28 C29 C30 106.7(5) . .
C31 C30 C39 119.8(5) . .
C31 C30 C29 119.8(5) . .
C39 C30 C29 120.3(5) . .
C30 C31 O32 119.3(5) . .
C30 C31 C34 121.1(5) . .
O32 C31 C34 119.5(5) . .
C35 C34 C31 118.2(5) . .
C35 C34 C1 121.2(5) . 3_576
C31 C34 C1 120.5(5) . 3_576
C34 C35 C36 121.5(5) . .
O37 C36 C35 115.6(5) . .
O37 C36 C39 124.9(5) . .
C35 C36 C39 119.5(5) . .
C30 C39 C36 119.9(5) . .
C7G C2G C3G 120.01(14) . .
C7G C2G C1G 119.3(6) . .
C3G C2G C1G 120.6(6) . .
C5G C3G C2G 120.0(14) 3_566 .
C3G C5G N6G 120.0(14) 3_566 .
C3G C5G C5G 123.6(20) 3_566 3_566
N6G C5G C5G 116.1(10) . 3_566
C7G N6G C5G 120.07(14) . .
N6G C7G C2G 119.94(12) . .
C3A C2A C1A 5.5(36) 3_576 .
C3A C2A C1A 45.2(35) 3_576 3_576
C1A C2A C1A 40.6(24) . 3_576
C3A C1A O1A 104.5(56) 3_576 .
C3A C1A C1A 94.3(52) 3_576 3_576
O1A C1A C1A 161.0(46) . 3_576
C3A C1A C3A 121.9(51) 3_576 .
O1A C1A C3A 133.6(40) . .
C1A C1A C3A 27.6(18) 3_576 .
C3A C1A C2A 6.5(43) 3_576 .
O1A C1A C2A 109.9(29) . .
C1A C1A C2A 89.0(35) 3_576 .
C3A C1A C2A 116.5(34) . .
C3A C1A C2A 144.5(56) 3_576 3_576
O1A C1A C2A 110.7(33) . 3_576
C1A C1A C2A 50.4(20) 3_576 3_576
C3A C1A C2A 22.9(19) . 3_576
C2A C1A C2A 139.4(24) . 3_576
C1A O1A C3A 26.0(22) . 3_576
C1A C3A C2A 168.0(79) 3_576 3_576
C1A C3A C1A 58.1(51) 3_576 .
C2A C3A C1A 111.9(51) 3_576 .
C1A C3A O1A 49.6(39) 3_576 3_576
C2A C3A O1A 140.2(49) 3_576 3_576
C1A C3A O1A 107.6(38) . 3_576
C1A C3A C3A 40.6(39) 3_576 3_576
C2A C3A C3A 129.3(56) 3_576 3_576
C1A C3A C3A 17.6(14) . 3_576
O1A C3A C3A 90.1(34) 3_576 3_576

loop_
_geom_bond_atom_site_label_1
_geom_bond_atom_site_label_2
_geom_bond_distance
_geom_bond_site_symmetry_2
O2 C3 1.369(6) .
O2 C1 1.424(7) .
O28 C25 1.388(6) .
O28 C29 1.434(7) .
O32 C31 1.386(6) .
O32 C33 1.423(7) .
O37 C36 1.371(7) .
O37 C38 1.414(8) .
C1 C34 1.513(7) 3_576
C3 C8 1.394(7) .
C3 C4 1.396(8) .
C4 C5 1.385(7) .
C5 C6 1.377(7) .
C6 C7 1.367(7) .
C6 C9 1.545(7) .
C7 C8 1.385(8) .
C9 C22 1.518(7) .
C9 C16 1.531(7) .
C9 C10 1.543(7) .
C10 C15 1.377(7) .
C10 C11 1.407(7) .
C11 C12 1.391(8) .
C11 C17 1.458(8) .
C12 C13 1.367(9) .
C13 C14 1.397(9) .
C14 C15 1.382(8) .
C16 C21 1.384(8) .
C16 C17 1.397(8) .
C17 C18 1.393(8) .
C18 C19 1.364(8) .
C19 C20 1.402(9) .
C20 C21 1.383(8) .
C22 C27 1.363(7) .
C22 C23 1.410(7) .
C23 C24 1.375(7) .
C24 C25 1.374(7) .
C25 C26 1.385(8) .
C26 C27 1.396(7) .
C29 C30 1.509(7) .
C30 C31 1.378(7) .
C30 C39 1.386(7) .
C31 C34 1.393(7) .
C34 C35 1.380(8) .
C34 C1 1.513(7) 3_576
C35 C36 1.382(8) .
C36 C39 1.384(8) .
C2G C7G 1.3900(11) .
C2G C3G 1.3901(11) .
C2G C1G 1.557(8) .
C3G C5G 1.28(3) 3_566
C5G C3G 1.28(3) 3_566
C5G N6G 1.3898(11) .
C5G C5G 1.45(4) 3_566
N6G C7G 1.3898(11) .
C2A C3A 0.82(4) 3_576
C2A C1A 1.50(2) .
C2A C1A 1.95(5) 3_576
C1A C3A 0.69(4) 3_576
C1A O1A 1.20(2) .
C1A C1A 1.27(6) 3_576
C1A C3A 1.49(2) .
C1A C2A 1.95(5) 3_576
O1A C3A 1.53(5) 3_576
C3A C1A 0.69(4) 3_576
C3A C2A 0.82(4) 3_576
C3A O1A 1.53(5) 3_576
C3A C3A 1.94(6) 3_576

loop_
_geom_torsion_atom_site_label_1
_geom_torsion_atom_site_label_2
_geom_torsion_atom_site_label_3
_geom_torsion_atom_site_label_4
_geom_torsion
_geom_torsion_site_symmetry_1
_geom_torsion_site_symmetry_4
C3 O2 C1 C34 84.1(6) . 3_576
C1 O2 C3 C8 -15.7(7) . .
C1 O2 C3 C4 165.2(5) . .
O2 C3 C4 C5 179.6(5) . .
C8 C3 C4 C5 0.4(8) . .
C3 C4 C5 C6 -0.3(8) . .
C4 C5 C6 C7 0.2(8) . .
C4 C5 C6 C9 -174.3(5) . .
C5 C6 C7 C8 -0.3(8) . .
C9 C6 C7 C8 174.0(5) . .
C6 C7 C8 C3 0.4(9) . .
O2 C3 C8 C7 -179.6(5) . .
C4 C3 C8 C7 -0.5(8) . .
C7 C6 C9 C22 32.8(7) . .
C5 C6 C9 C22 -153.0(5) . .
C7 C6 C9 C16 -93.6(6) . .
C5 C6 C9 C16 80.6(5) . .
C7 C6 C9 C10 157.7(5) . .
C5 C6 C9 C10 -28.1(6) . .
C22 C9 C10 C15 59.2(7) . .
C16 C9 C10 C15 -180.0(5) . .
C6 C9 C10 C15 -67.6(7) . .
C22 C9 C10 C11 -119.9(5) . .
C16 C9 C10 C11 1.0(5) . .
C6 C9 C10 C11 113.4(5) . .
C15 C10 C11 C12 3.0(7) . .
C9 C10 C11 C12 -177.8(5) . .
C15 C10 C11 C17 178.4(5) . .
C9 C10 C11 C17 -2.5(6) . .
C10 C11 C12 C13 -3.9(8) . .
C17 C11 C12 C13 -178.0(6) . .
C11 C12 C13 C14 2.4(9) . .
C12 C13 C14 C15 0.1(9) . .
C11 C10 C15 C14 -0.6(8) . .
C9 C10 C15 C14 -179.5(5) . .
C13 C14 C15 C10 -1.0(8) . .
C22 C9 C16 C21 -65.4(7) . .
C10 C9 C16 C21 176.8(5) . .
C6 C9 C16 C21 60.6(6) . .
C22 C9 C16 C17 118.7(5) . .
C10 C9 C16 C17 0.9(5) . .
C6 C9 C16 C17 -115.4(5) . .
C21 C16 C17 C18 0.3(7) . .
C9 C16 C17 C18 176.6(5) . .
C21 C16 C17 C11 -178.7(5) . .
C9 C16 C17 C11 -2.4(6) . .
C12 C11 C17 C18 -1.3(10) . .
C10 C11 C17 C18 -175.9(5) . .
C12 C11 C17 C16 177.6(6) . .
C10 C11 C17 C16 3.0(6) . .
C16 C17 C18 C19 -1.4(8) . .
C11 C17 C18 C19 177.4(5) . .
C17 C18 C19 C20 2.2(8) . .
C18 C19 C20 C21 -2.0(9) . .
C19 C20 C21 C16 0.9(8) . .
C17 C16 C21 C20 -0.1(8) . .
C9 C16 C21 C20 -175.7(5) . .
C16 C9 C22 C27 -16.9(7) . .
C10 C9 C22 C27 95.4(6) . .
C6 C9 C22 C27 -139.0(5) . .
C16 C9 C22 C23 165.8(5) . .
C10 C9 C22 C23 -82.0(6) . .
C6 C9 C22 C23 43.7(6) . .
C27 C22 C23 C24 0.3(8) . .
C9 C22 C23 C24 177.8(5) . .
C22 C23 C24 C25 -2.2(8) . .
C23 C24 C25 C26 2.3(8) . .
C23 C24 C25 O28 177.3(5) . .
C29 O28 C25 C24 158.6(5) . .
C29 O28 C25 C26 -26.6(8) . .
C24 C25 C26 C27 -0.6(9) . .
O28 C25 C26 C27 -175.1(5) . .
C23 C22 C27 C26 1.4(9) . .
C9 C22 C27 C26 -176.0(5) . .
C25 C26 C27 C22 -1.3(9) . .
C25 O28 C29 C30 148.5(5) . .
O28 C29 C30 C31 -90.2(6) . .
O28 C29 C30 C39 84.9(6) . .
C39 C30 C31 O32 -176.0(5) . .
C29 C30 C31 O32 -0.9(8) . .
C39 C30 C31 C34 0.4(8) . .
C29 C30 C31 C34 175.5(5) . .
C33 O32 C31 C30 -98.2(6) . .
C33 O32 C31 C34 85.3(6) . .
C30 C31 C34 C35 -1.5(8) . .
O32 C31 C34 C35 174.9(5) . .
C30 C31 C34 C1 177.2(5) . 3_576
O32 C31 C34 C1 -6.4(7) . 3_576
C31 C34 C35 C36 1.3(8) . .
C1 C34 C35 C36 -177.4(5) 3_576 .
C38 O37 C36 C35 -173.6(6) . .
C38 O37 C36 C39 6.8(10) . .
C34 C35 C36 O37 -179.7(6) . .
C34 C35 C36 C39 -0.1(9) . .
C31 C30 C39 C36 0.9(8) . .
C29 C30 C39 C36 -174.2(5) . .
O37 C36 C39 C30 178.5(6) . .
C35 C36 C39 C30 -1.1(9) . .
C7G C2G C3G C5G -0.6(33) . 3_566
C1G C2G C3G C5G 176.7(30) . 3_566
C3G C5G N6G C7G 177.2(30) 3_566 .
C5G C5G N6G C7G 3.1(26) 3_566 .
C5G N6G C7G C2G 0.8(6) . .
C3G C2G C7G N6G -2.3(13) . .
C1G C2G C7G N6G -179.6(7) . .
C3A C2A C1A C3A 0.0(5) 3_576 3_576
C1A C2A C1A C3A -144.7(432) 3_576 3_576
C3A C2A C1A O1A -33.3(410) 3_576 .
C1A C2A C1A O1A -178.0(26) 3_576 .
C3A C2A C1A C1A 144.7(432) 3_576 3_576
C1A C2A C1A C1A 0.000(8) 3_576 3_576
C3A C2A C1A C3A 146.7(409) 3_576 .
C1A C2A C1A C3A 1.9(25) 3_576 .
C3A C2A C1A C2A 144.7(432) 3_576 3_576
C1A C2A C1A C2A 0.000(11) 3_576 3_576
C3A C1A O1A C3A 0.00(4) 3_576 3_576
C1A C1A O1A C3A -170.2(126) 3_576 3_576
C3A C1A O1A C3A -176.3(48) . 3_576
C2A C1A O1A C3A 3.7(48) . 3_576
C2A C1A O1A C3A -174.9(66) 3_576 3_576
C3A C1A C3A C1A 0.000(14) 3_576 3_576
O1A C1A C3A C1A 175.7(55) . 3_576
C1A C1A C3A C1A 0.00(2) 3_576 3_576
C2A C1A C3A C1A -4.2(55) . 3_576
C2A C1A C3A C1A 172.6(97) 3_576 3_576
C3A C1A C3A C2A -172.6(97) 3_576 3_576
O1A C1A C3A C2A 3.2(43) . 3_576
C1A C1A C3A C2A -172.6(97) 3_576 3_576
C2A C1A C3A C2A -176.8(43) . 3_576
C2A C1A C3A C2A 0.00(2) 3_576 3_576
C3A C1A C3A O1A 2.5(33) 3_576 3_576
O1A C1A C3A O1A 178.3(22) . 3_576
C1A C1A C3A O1A 2.5(33) 3_576 3_576
C2A C1A C3A O1A -1.6(22) . 3_576
C2A C1A C3A O1A 175.1(65) 3_576 3_576
C3A C1A C3A C3A 0.000(14) 3_576 3_576
O1A C1A C3A C3A 175.7(55) . 3_576
C1A C1A C3A C3A 0.00(3) 3_576 3_576
C2A C1A C3A C3A -4.2(55) . 3_576
C2A C1A C3A C3A 172.6(97) 3_576 3_576
